data_7050856
loop_
_publ_author_name
'Carmalt, Claire J.'
'Mileham, John D.'
'White, Andrew J. P.'
'Williams, David J.'

_publ_section_title
;
 Pentanuclear alkoxyaluminium hydrides
;
_journal_issue 7
_journal_name_full 'New Journal of Chemistry'
_journal_page_first 902
_journal_paper_doi 10.1039/b201773n
_journal_volume 26
_journal_year 2002
_chemical_formula_sum 'C24 H60 Al5 Cl O9'
_chemical_formula_weight 663.07
_chemical_name_systematic
; 
? 
;
_space_group_IT_number 13
_symmetry_cell_setting monoclinic
_symmetry_space_group_name_Hall '-P 2yc'
_symmetry_space_group_name_H-M 'P 1 2/c 1'
_atom_sites_solution_hydrogens geom
_atom_sites_solution_primary direct
_atom_sites_solution_secondary difmap
_audit_creation_method SHELXL
_cell_angle_alpha 90.00
_cell_angle_beta 109.252(6)
_cell_angle_gamma 90.00
_cell_formula_units_Z 4
_cell_length_a 20.331(2)
_cell_length_b 9.3818(10)
_cell_length_c 20.680(2)
_cell_measurement_reflns_used 23
_cell_measurement_temperature 183(2)
_cell_measurement_theta_max 23.98
_cell_measurement_theta_min 10.63
_cell_volume 3723.9(7)
_computing_cell_refinement 'Siemens XSCANS'
_computing_data_collection 'Siemens XSCANS'
_computing_data_reduction 'Siemens SHELXTL'
_computing_molecular_graphics 'Siemens SHELXTL'
_computing_publication_material 'Siemens SHELXTL'
_computing_structure_refinement 'SHELXL-93 (Sheldrick, 1993)'
_computing_structure_solution 'SHELXS-86 (Sheldrick, 1990)'
_diffrn_ambient_temperature 183(2)
_diffrn_measurement_device 'Siemens P4'
_diffrn_measurement_method '\w scans'
_diffrn_radiation_monochromator graphite
_diffrn_radiation_source 'fine-focus sealed tube'
_diffrn_radiation_type CuK\a
_diffrn_radiation_wavelength 1.54178
_diffrn_reflns_av_R_equivalents 0.0414
_diffrn_reflns_av_sigmaI/netI 0.0398
_diffrn_reflns_limit_h_max 22
_diffrn_reflns_limit_h_min 0
_diffrn_reflns_limit_k_max 10
_diffrn_reflns_limit_k_min 0
_diffrn_reflns_limit_l_max 21
_diffrn_reflns_limit_l_min -23
_diffrn_reflns_number 5710
_diffrn_reflns_theta_max 60.02
_diffrn_reflns_theta_min 2.30
_diffrn_standards_interval_count 97
_diffrn_standards_number 3
_exptl_absorpt_coefficient_mu 2.392
_exptl_absorpt_correction_T_max 0.6083
_exptl_absorpt_correction_T_min 0.4106
_exptl_absorpt_correction_type Ellipsoidal
_exptl_crystal_colour Colourless
_exptl_crystal_density_diffrn 1.183
_exptl_crystal_description prisms
_exptl_crystal_F_000 1432
_exptl_crystal_size_max 0.67
_exptl_crystal_size_mid 0.30
_exptl_crystal_size_min 0.23
_refine_diff_density_max 0.498
_refine_diff_density_min -1.512
_refine_diff_density_rms 0.090
_refine_ls_extinction_coef 0.00008(7)
_refine_ls_extinction_expression Fc^*^=kFc[1+0.001xFc^2^\l^3^/sin(2\q)]^-1/4^
_refine_ls_extinction_method SHELXL
_refine_ls_goodness_of_fit_all 1.062
_refine_ls_goodness_of_fit_obs 1.096
_refine_ls_matrix_type full
_refine_ls_number_parameters 372
_refine_ls_number_reflns 5239
_refine_ls_number_restraints 6
_refine_ls_restrained_S_all 1.119
_refine_ls_restrained_S_obs 1.095
_refine_ls_R_factor_all 0.0817
_refine_ls_R_factor_obs 0.0658
_refine_ls_shift/esd_max -0.001
_refine_ls_shift/esd_mean 0.000
_refine_ls_structure_factor_coef Fsqd
_refine_ls_weighting_details 'w=1/[\s^2^(Fo^2^)+(0.1141P)^2^+6.1342P] where P=(Fo^2^+2Fc^2^)/3'
_refine_ls_weighting_scheme calc
_refine_ls_wR_factor_all 0.2093
_refine_ls_wR_factor_obs 0.1841
_reflns_number_observed 4496
_reflns_number_total 5530
_reflns_observed_criterion >2sigma(I)
_cod_data_source_file b201773n.txt
_cod_data_source_block 2
_cod_depositor_comments
;
The following automatic conversions were performed:
'_symmetry_cell_setting' value 'Monoclinic' changed to 'monoclinic'
according to '/home/saulius/struct/CIF-dictionaries/cif_core.dic'
dictionary named 'cif_core.dic' version 2.4.1 from 2010-06-29.

Automatic conversion script
Id: cif_fix_enum 1527 2010-12-29 10:47:43Z saulius 

The following automatic conversions were performed:

'_refine_ls_weighting_scheme' value 'calc
w=1/[\s^2^(Fo^2^)+(0.1141P)^2^+6.1342P] where P=(Fo^2^+2Fc^2^)/3' was
changed to 'calc'. New tag '_refine_ls_weighting_details' was
created. The value of the new tag was set to
'w=1/[\s^2^(Fo^2^)+(0.1141P)^2^+6.1342P] where P=(Fo^2^+2Fc^2^)/3'.

Automatic conversion script
Id: cif_fix_values 3143 2015-03-26 13:38:13Z robertas 
;
_cod_original_cell_volume 3723.9(6)
_cod_original_sg_symbol_H-M P2/c
_cod_original_formula_sum 'C24 H60 O9 Cl Al5'
_cod_database_code 7050856

loop_
_symmetry_equiv_pos_as_xyz
'x, y, z'
'-x, y, -z+1/2'
'-x, -y, -z'
'x, -y, z-1/2'

loop_
_atom_site_aniso_label
_atom_site_aniso_U_11
_atom_site_aniso_U_22
_atom_site_aniso_U_33
_atom_site_aniso_U_23
_atom_site_aniso_U_13
_atom_site_aniso_U_12
Al1 0.0283(8) 0.0160(8) 0.0242(8) 0.000 0.0090(7) 0.000
Al2 0.0326(6) 0.0213(6) 0.0254(6) 0.0010(5) 0.0097(5) -0.0020(5)
Al3 0.0307(6) 0.0210(6) 0.0300(7) -0.0024(5) 0.0096(5) -0.0001(5)
Cl 0.0570(10) 0.0337(9) 0.0505(10) 0.000 0.0193(8) 0.000
O 0.025(2) 0.018(2) 0.022(2) 0.000 0.0064(15) 0.000
O1 0.0260(14) 0.0188(14) 0.0323(15) 0.0022(11) 0.0087(12) 0.0032(11)
O2 0.039(2) 0.0194(14) 0.0241(13) 0.0035(11) 0.0133(12) -0.0010(12)
O3 0.0310(15) 0.0261(15) 0.0211(14) -0.0049(11) 0.0011(12) -0.0038(12)
O4 0.0310(15) 0.0255(15) 0.0291(14) -0.0038(12) 0.0138(12) 0.0030(12)
C1 0.033(2) 0.024(2) 0.048(3) 0.006(2) 0.011(2) 0.009(2)
C2 0.046(3) 0.055(3) 0.073(4) -0.012(3) 0.025(3) 0.010(3)
C3 0.042(3) 0.049(3) 0.056(3) 0.010(3) -0.002(2) 0.015(2)
C4 0.064(3) 0.024(2) 0.031(2) 0.007(2) 0.021(2) -0.001(2)
C5 0.080(4) 0.060(4) 0.041(3) 0.024(3) 0.019(3) 0.028(3)
C6 0.078(4) 0.048(3) 0.050(3) 0.006(2) 0.039(3) -0.008(3)
C7 0.039(2) 0.030(2) 0.030(2) -0.011(2) 0.001(2) -0.008(2)
C8 0.052(3) 0.045(3) 0.038(3) -0.002(2) -0.009(2) -0.002(2)
C9 0.064(3) 0.029(3) 0.062(3) -0.002(2) 0.007(3) -0.011(2)
C10 0.038(2) 0.032(2) 0.036(2) -0.005(2) 0.017(2) 0.008(2)
C11 0.045(3) 0.046(3) 0.039(3) 0.000(2) 0.024(2) 0.004(2)
C12 0.062(3) 0.029(3) 0.052(3) -0.009(2) 0.024(3) 0.001(2)
Al1' 0.0243(8) 0.0278(9) 0.0268(9) 0.000 0.0084(7) 0.000
Al2' 0.0404(8) 0.0375(8) 0.0300(7) -0.0002(6) 0.0061(6) 0.0097(6)
Al3' 0.0336(7) 0.0383(8) 0.0289(7) 0.0061(5) 0.0076(5) -0.0038(6)
Cl' 0.0688(14) 0.0588(13) 0.084(2) 0.000 0.0261(12) 0.000
O' 0.028(2) 0.026(2) 0.025(2) 0.000 0.006(2) 0.000
O1' 0.0273(14) 0.034(2) 0.033(2) 0.0038(13) 0.0125(12) -0.0004(12)
O2' 0.031(2) 0.035(2) 0.0243(14) -0.0052(12) 0.0045(12) -0.0061(13)
O3' 0.031(2) 0.039(2) 0.036(2) 0.0069(14) -0.0001(13) 0.0069(14)
O4' 0.045(2) 0.045(2) 0.031(2) 0.0103(14) 0.0100(14) -0.009(2)
C1' 0.046(3) 0.048(3) 0.052(3) 0.002(2) 0.027(2) -0.010(2)
C2' 0.058(3) 0.076(4) 0.052(3) 0.004(3) 0.030(3) -0.014(3)
C3' 0.063(4) 0.103(6) 0.077(4) -0.036(4) 0.036(4) -0.049(4)
C4' 0.040(3) 0.050(3) 0.037(2) -0.019(2) 0.006(2) -0.009(2)
C5' 0.048(3) 0.069(4) 0.064(4) -0.015(3) -0.009(3) -0.016(3)
C6' 0.073(4) 0.129(7) 0.055(4) -0.049(4) 0.025(3) -0.006(4)
C7' 0.044(3) 0.043(3) 0.052(3) 0.010(2) 0.000(2) 0.015(2)
C8' 0.041(3) 0.066(4) 0.095(5) 0.009(4) -0.023(3) 0.009(3)
C9' 0.081(5) 0.046(4) 0.085(5) 0.018(3) 0.001(4) 0.012(3)
C10' 0.058(3) 0.056(3) 0.044(3) 0.018(3) 0.017(2) -0.015(3)
C11' 0.101(5) 0.077(5) 0.046(3) 0.012(3) 0.039(3) -0.015(4)
C12' 0.080(4) 0.053(4) 0.081(5) 0.012(3) 0.034(4) -0.015(3)

loop_
_atom_site_label
_atom_site_type_symbol
_atom_site_fract_x
_atom_site_fract_y
_atom_site_fract_z
_atom_site_U_iso_or_equiv
_atom_site_thermal_displace_type
_atom_site_occupancy
_atom_site_calc_flag
_atom_site_refinement_flags
_atom_site_disorder_group
Al1 Al 0.5000 0.7441(2) 0.2500 0.0228(4) Uani 1 d S .
Al2 Al 0.39397(6) 0.51678(13) 0.22368(6) 0.0264(3) Uani 1 d D .
H2 H 0.3172(12) 0.4940(56) 0.2100(26) 0.042(14) Uiso 1 d D .
Al3 Al 0.49099(6) 0.51855(13) 0.14545(6) 0.0273(3) Uani 1 d D .
H3 H 0.4814(24) 0.4862(53) 0.0715(13) 0.036(13) Uiso 1 d D .
Cl Cl 0.5000 0.9773(2) 0.2500 0.0467(4) Uani 1 d S .
O O 0.5000 0.5476(4) 0.2500 0.0221(8) Uani 1 d S .
O1 O 0.39987(14) 0.7093(3) 0.22019(14) 0.0259(6) Uani 1 d . .
O2 O 0.49654(15) 0.7110(3) 0.15515(14) 0.0269(6) Uani 1 d . .
O3 O 0.41203(14) 0.4344(3) 0.15128(13) 0.0279(6) Uani 1 d . .
O4 O 0.57532(14) 0.4394(3) 0.19029(14) 0.0275(6) Uani 1 d . .
C1 C 0.3453(2) 0.8156(5) 0.1968(2) 0.0360(10) Uani 1 d . .
H1A H 0.3664(2) 0.9038(5) 0.1850(2) 0.043 Uiso 1 calc R .
C2 C 0.3171(3) 0.8524(7) 0.2545(3) 0.0568(15) Uani 1 d . .
H2A H 0.3555(3) 0.8837(7) 0.2947(3) 0.085 Uiso 1 calc R .
H2B H 0.2949(3) 0.7681(7) 0.2662(3) 0.085 Uiso 1 calc R .
H2C H 0.2827(3) 0.9293(7) 0.2395(3) 0.085 Uiso 1 calc R .
C3 C 0.2873(3) 0.7657(6) 0.1320(3) 0.0535(14) Uani 1 d . .
H3A H 0.3075(3) 0.7431(6) 0.0962(3) 0.080 Uiso 1 calc R .
H3B H 0.2527(3) 0.8417(6) 0.1159(3) 0.080 Uiso 1 calc R .
H3C H 0.2649(3) 0.6806(6) 0.1426(3) 0.080 Uiso 1 calc R .
C4 C 0.5011(3) 0.8176(5) 0.1063(2) 0.0380(11) Uani 1 d . .
H4A H 0.5193(3) 0.9073(5) 0.1321(2) 0.046 Uiso 1 calc R .
C5 C 0.4295(3) 0.8485(7) 0.0567(3) 0.061(2) Uani 1 d . .
H5A H 0.3986(3) 0.8769(7) 0.0822(3) 0.091 Uiso 1 calc R .
H5B H 0.4109(3) 0.7627(7) 0.0298(3) 0.091 Uiso 1 calc R .
H5C H 0.4324(3) 0.9258(7) 0.0259(3) 0.091 Uiso 1 calc R .
C6 C 0.5518(3) 0.7725(6) 0.0695(3) 0.0541(14) Uani 1 d . .
H6A H 0.5976(3) 0.7534(6) 0.1034(3) 0.081 Uiso 1 calc R .
H6B H 0.5559(3) 0.8492(6) 0.0388(3) 0.081 Uiso 1 calc R .
H6C H 0.5344(3) 0.6861(6) 0.0427(3) 0.081 Uiso 1 calc R .
C7 C 0.3703(2) 0.3344(5) 0.0999(2) 0.0354(10) Uani 1 d . .
H7A H 0.3999(2) 0.2987(5) 0.0731(2) 0.042 Uiso 1 calc R .
C8 C 0.3082(3) 0.4096(6) 0.0508(3) 0.0511(13) Uani 1 d . .
H8A H 0.3242(3) 0.4900(6) 0.0296(3) 0.077 Uiso 1 calc R .
H8B H 0.2781(3) 0.4448(6) 0.0758(3) 0.077 Uiso 1 calc R .
H8C H 0.2821(3) 0.3428(6) 0.0152(3) 0.077 Uiso 1 calc R .
C9 C 0.3510(3) 0.2085(6) 0.1353(3) 0.0547(14) Uani 1 d . .
H9A H 0.3935(3) 0.1645(6) 0.1663(3) 0.082 Uiso 1 calc R .
H9B H 0.3255(3) 0.1385(6) 0.1009(3) 0.082 Uiso 1 calc R .
H9C H 0.3216(3) 0.2406(6) 0.1616(3) 0.082 Uiso 1 calc R .
C10 C 0.6172(2) 0.3446(5) 0.1635(2) 0.0341(10) Uani 1 d . .
H10A H 0.6604(2) 0.3198(5) 0.2020(2) 0.041 Uiso 1 calc R .
C11 C 0.6387(3) 0.4188(6) 0.1087(2) 0.0412(11) Uani 1 d . .
H11A H 0.6643(3) 0.5062(6) 0.1275(2) 0.062 Uiso 1 calc R .
H11B H 0.5971(3) 0.4430(6) 0.0700(2) 0.062 Uiso 1 calc R .
H11C H 0.6687(3) 0.3554(6) 0.0930(2) 0.062 Uiso 1 calc R .
C12 C 0.5776(3) 0.2094(5) 0.1385(3) 0.0465(12) Uani 1 d . .
H12A H 0.5649(3) 0.1657(5) 0.1759(3) 0.070 Uiso 1 calc R .
H12B H 0.6067(3) 0.1432(5) 0.1233(3) 0.070 Uiso 1 calc R .
H12C H 0.5352(3) 0.2308(5) 0.1002(3) 0.070 Uiso 1 calc R .
Al1' Al 0.0000 0.3625(2) 0.2500 0.0263(4) Uani 1 d S .
Al2' Al 0.10079(7) 0.1395(2) 0.23579(7) 0.0373(4) Uani 1 d D .
H2' H 0.1726(15) 0.1252(73) 0.2303(31) 0.073(20) Uiso 1 d D .
Al3' Al 0.04641(7) 0.13317(15) 0.35074(7) 0.0343(3) Uani 1 d D .
H3' H 0.0737(26) 0.0997(57) 0.4262(12) 0.045(15) Uiso 1 d D .
Cl' Cl 0.0000 0.5953(3) 0.2500 0.0704(6) Uani 1 d S .
O' O 0.0000 0.1651(4) 0.2500 0.0269(9) Uani 1 d S .
O1' O 0.08776(15) 0.3306(3) 0.23191(15) 0.0308(7) Uani 1 d . .
O2' O 0.04935(15) 0.3264(3) 0.34605(14) 0.0312(7) Uani 1 d . .
O3' O 0.1122(2) 0.0565(4) 0.3181(2) 0.0381(8) Uani 1 d . .
O4' O -0.0399(2) 0.0566(4) 0.3395(2) 0.0409(8) Uani 1 d . .
C1' C 0.1261(3) 0.4399(6) 0.2107(3) 0.0459(12) Uani 1 d . .
H1'A H 0.0940(3) 0.5232(6) 0.1956(3) 0.055 Uiso 1 calc R .
C2' C 0.1470(3) 0.3967(7) 0.1506(3) 0.059(2) Uani 1 d . .
H2'A H 0.1058(3) 0.3658(7) 0.1132(3) 0.089 Uiso 1 calc R .
H2'B H 0.1805(3) 0.3181(7) 0.1639(3) 0.089 Uiso 1 calc R .
H2'C H 0.1685(3) 0.4780(7) 0.1355(3) 0.089 Uiso 1 calc R .
C3' C 0.1858(4) 0.4887(9) 0.2703(4) 0.078(2) Uani 1 d . .
H3'A H 0.1690(4) 0.5155(9) 0.3079(4) 0.117 Uiso 1 calc R .
H3'B H 0.2079(4) 0.5713(9) 0.2569(4) 0.117 Uiso 1 calc R .
H3'C H 0.2199(4) 0.4114(9) 0.2853(4) 0.117 Uiso 1 calc R .
C4' C 0.0864(3) 0.4300(6) 0.3973(3) 0.0436(12) Uani 1 d . .
H4'A H 0.0897(3) 0.5204(6) 0.3729(3) 0.052 Uiso 1 calc R .
C5' C 0.1603(3) 0.3788(8) 0.4352(3) 0.067(2) Uani 1 d . .
H5'A H 0.1844(3) 0.3598(8) 0.4021(3) 0.101 Uiso 1 calc R .
H5'B H 0.1584(3) 0.2911(8) 0.4603(3) 0.101 Uiso 1 calc R .
H5'C H 0.1855(3) 0.4524(8) 0.4674(3) 0.101 Uiso 1 calc R .
C6' C 0.0461(4) 0.4612(10) 0.4449(4) 0.085(3) Uani 1 d . .
H6'A H -0.0009(4) 0.4936(10) 0.4183(4) 0.128 Uiso 1 calc R .
H6'B H 0.0700(4) 0.5358(10) 0.4773(4) 0.128 Uiso 1 calc R .
H6'C H 0.0429(4) 0.3745(10) 0.4702(4) 0.128 Uiso 1 calc R .
C7' C 0.1684(3) -0.0450(6) 0.3499(3) 0.0500(13) Uani 1 d . .
H7'A H 0.1864(3) -0.0800(6) 0.3133(3) 0.060 Uiso 1 calc R .
C8' C 0.2277(3) 0.0297(8) 0.4032(4) 0.079(2) Uani 1 d . .
H8'A H 0.2433(3) 0.1108(8) 0.3821(4) 0.118 Uiso 1 calc R .
H8'B H 0.2665(3) -0.0371(8) 0.4216(4) 0.118 Uiso 1 calc R .
H8'C H 0.2119(3) 0.0637(8) 0.4404(4) 0.118 Uiso 1 calc R .
C9' C 0.1408(4) -0.1707(7) 0.3769(4) 0.077(2) Uani 1 d . .
H9'A H 0.1026(4) -0.2139(7) 0.3399(4) 0.115 Uiso 1 calc R .
H9'B H 0.1235(4) -0.1401(7) 0.4137(4) 0.115 Uiso 1 calc R .
H9'C H 0.1781(4) -0.2409(7) 0.3949(4) 0.115 Uiso 1 calc R .
C10' C -0.0554(3) -0.0350(6) 0.3899(3) 0.0526(14) Uani 1 d . .
H10B H -0.0101(3) -0.0620(6) 0.4250(3) 0.063 Uiso 1 calc R .
C11' C -0.0975(4) 0.0419(8) 0.4260(3) 0.071(2) Uani 1 d . .
H11D H -0.0726(4) 0.1281(8) 0.4477(3) 0.107 Uiso 1 calc R .
H11E H -0.1047(4) -0.0204(8) 0.4612(3) 0.107 Uiso 1 calc R .
H11F H -0.1427(4) 0.0684(8) 0.3930(3) 0.107 Uiso 1 calc R .
C12' C -0.0894(4) -0.1705(7) 0.3545(4) 0.070(2) Uani 1 d . .
H12D H -0.0593(4) -0.2154(7) 0.3319(4) 0.105 Uiso 1 calc R .
H12E H -0.1345(4) -0.1475(7) 0.3203(4) 0.105 Uiso 1 calc R .
H12F H -0.0965(4) -0.2362(7) 0.3885(4) 0.105 Uiso 1 calc R .

loop_
_atom_type_symbol
_atom_type_description
_atom_type_scat_dispersion_real
_atom_type_scat_dispersion_imag
_atom_type_scat_source
C C 0.0181 0.0091 'International Tables Vol C Tables 4.2.6.8 and 6.1.1.4'
H H 0.0000 0.0000 'International Tables Vol C Tables 4.2.6.8 and 6.1.1.4'
O O 0.0492 0.0322 'International Tables Vol C Tables 4.2.6.8 and 6.1.1.4'
Cl Cl 0.3639 0.7018 'International Tables Vol C Tables 4.2.6.8 and 6.1.1.4'
Al Al 0.2130 0.2455 'International Tables Vol C Tables 4.2.6.8 and 6.1.1.4'

loop_
_geom_angle_atom_site_label_1
_geom_angle_atom_site_label_2
_geom_angle_atom_site_label_3
_geom_angle
_geom_angle_site_symmetry_1
_geom_angle_site_symmetry_3
_geom_angle_publ_flag
O Al1 O1 80.37(9) . 2_655 ?
O Al1 O1 80.37(9) . . ?
O1 Al1 O1 160.7(2) 2_655 . ?
O Al1 O2 80.90(9) . 2_655 ?
O1 Al1 O2 88.17(12) 2_655 2_655 ?
O1 Al1 O2 88.80(12) . 2_655 ?
O Al1 O2 80.90(9) . . ?
O1 Al1 O2 88.80(12) 2_655 . ?
O1 Al1 O2 88.17(12) . . ?
O2 Al1 O2 161.8(2) 2_655 . ?
O Al1 Cl 180.0 . . ?
O1 Al1 Cl 99.63(9) 2_655 . ?
O1 Al1 Cl 99.63(9) . . ?
O2 Al1 Cl 99.10(9) 2_655 . ?
O2 Al1 Cl 99.10(9) . . ?
H2 Al2 O1 102.2(20) . . ?
H2 Al2 O3 105.2(20) . . ?
O1 Al2 O3 110.80(14) . . ?
H2 Al2 O4 97.3(19) . 2_655 ?
O1 Al2 O4 115.34(14) . 2_655 ?
O3 Al2 O4 122.18(14) . 2_655 ?
H2 Al2 O 175.8(19) . . ?
O1 Al2 O 78.10(14) . . ?
O3 Al2 O 78.49(11) . . ?
O4 Al2 O 78.88(10) 2_655 . ?
H3 Al3 O2 107.1(19) . . ?
H3 Al3 O4 102.7(18) . . ?
O2 Al3 O4 109.64(14) . . ?
H3 Al3 O3 99.0(18) . . ?
O2 Al3 O3 116.48(14) . . ?
O4 Al3 O3 119.42(14) . . ?
H3 Al3 O 175.1(19) . . ?
O2 Al3 O 77.23(14) . . ?
O4 Al3 O 77.48(10) . . ?
O3 Al3 O 76.79(10) . . ?
Al1 O Al2 98.05(11) . . ?
Al1 O Al2 98.05(11) . 2_655 ?
Al2 O Al2 163.9(2) . 2_655 ?
Al1 O Al3 97.36(10) . . ?
Al2 O Al3 88.94(5) . . ?
Al2 O Al3 89.00(5) 2_655 . ?
Al1 O Al3 97.36(10) . 2_655 ?
Al2 O Al3 89.00(5) . 2_655 ?
Al2 O Al3 88.94(5) 2_655 2_655 ?
Al3 O Al3 165.3(2) . 2_655 ?
C1 O1 Al2 130.1(3) . . ?
C1 O1 Al1 126.5(3) . . ?
Al2 O1 Al1 103.29(14) . . ?
C4 O2 Al3 128.8(3) . . ?
C4 O2 Al1 126.8(3) . . ?
Al3 O2 Al1 104.35(14) . . ?
C7 O3 Al2 130.0(3) . . ?
C7 O3 Al3 122.7(3) . . ?
Al2 O3 Al3 106.83(14) . . ?
C10 O4 Al3 128.7(3) . . ?
C10 O4 Al2 123.8(3) . 2_655 ?
Al3 O4 Al2 107.20(14) . 2_655 ?
O1 C1 C2 109.8(4) . . ?
O1 C1 C3 111.3(4) . . ?
C2 C1 C3 111.9(4) . . ?
O2 C4 C5 109.8(4) . . ?
O2 C4 C6 111.4(4) . . ?
C5 C4 C6 111.9(4) . . ?
O3 C7 C9 109.4(4) . . ?
O3 C7 C8 110.2(4) . . ?
C9 C7 C8 113.5(4) . . ?
O4 C10 C12 109.3(4) . . ?
O4 C10 C11 110.7(4) . . ?
C12 C10 C11 112.8(4) . . ?
O' Al1' O2' 79.92(10) . . ?
O' Al1' O2' 79.92(10) . 2 ?
O2' Al1' O2' 159.8(2) . 2 ?
O' Al1' O1' 81.22(10) . 2 ?
O2' Al1' O1' 88.51(12) . 2 ?
O2' Al1' O1' 88.43(12) 2 2 ?
O' Al1' O1' 81.22(10) . . ?
O2' Al1' O1' 88.43(12) . . ?
O2' Al1' O1' 88.51(12) 2 . ?
O1' Al1' O1' 162.4(2) 2 . ?
O' Al1' Cl' 180.0 . . ?
O2' Al1' Cl' 100.08(10) . . ?
O2' Al1' Cl' 100.08(10) 2 . ?
O1' Al1' Cl' 98.78(10) 2 . ?
O1' Al1' Cl' 98.78(10) . . ?
H2' Al2' O1' 102.5(26) . . ?
H2' Al2' O4' 107.5(23) . 2 ?
O1' Al2' O4' 109.8(2) . 2 ?
H2' Al2' O3' 101.8(24) . . ?
O1' Al2' O3' 116.0(2) . . ?
O4' Al2' O3' 117.4(2) 2 . ?
H2' Al2' O' 176.5(23) . . ?
O1' Al2' O' 76.49(15) . . ?
O4' Al2' O' 75.94(12) 2 . ?
O3' Al2' O' 75.88(12) . . ?
H3' Al3' O2' 104.8(21) . . ?
H3' Al3' O3' 103.6(20) . . ?
O2' Al3' O3' 109.3(2) . . ?
H3' Al3' O4' 93.4(20) . . ?
O2' Al3' O4' 115.5(2) . . ?
O3' Al3' O4' 125.6(2) . . ?
H3' Al3' O' 173.3(20) . . ?
O2' Al3' O' 78.9(2) . . ?
O3' Al3' O' 80.04(12) . . ?
O4' Al3' O' 79.90(12) . . ?
Al1' O' Al3' 98.59(12) . 2 ?
Al1' O' Al3' 98.59(12) . . ?
Al3' O' Al3' 162.8(2) 2 . ?
Al1' O' Al2' 96.32(11) . 2 ?
Al3' O' Al2' 88.99(6) 2 2 ?
Al3' O' Al2' 89.13(6) . 2 ?
Al1' O' Al2' 96.32(11) . . ?
Al3' O' Al2' 89.12(6) 2 . ?
Al3' O' Al2' 88.99(6) . . ?
Al2' O' Al2' 167.4(2) 2 . ?
C1' O1' Al2' 129.2(3) . . ?
C1' O1' Al1' 124.5(3) . . ?
Al2' O1' Al1' 105.8(2) . . ?
C4' O2' Al3' 130.3(3) . . ?
C4' O2' Al1' 126.8(3) . . ?
Al3' O2' Al1' 102.4(2) . . ?
C7' O3' Al2' 122.6(3) . . ?
C7' O3' Al3' 130.2(3) . . ?
Al2' O3' Al3' 107.0(2) . . ?
C10' O4' Al2' 128.1(3) . 2 ?
C10' O4' Al3' 124.1(3) . . ?
Al2' O4' Al3' 107.0(2) 2 . ?
O1' C1' C3' 110.0(5) . . ?
O1' C1' C2' 113.0(5) . . ?
C3' C1' C2' 113.2(5) . . ?
O2' C4' C6' 110.2(4) . . ?
O2' C4' C5' 110.5(4) . . ?
C6' C4' C5' 112.4(5) . . ?
O3' C7' C9' 110.3(5) . . ?
O3' C7' C8' 110.1(5) . . ?
C9' C7' C8' 113.7(6) . . ?
O4' C10' C11' 111.5(5) . . ?
O4' C10' C12' 108.6(5) . . ?
C11' C10' C12' 113.7(5) . . ?

loop_
_geom_bond_atom_site_label_1
_geom_bond_atom_site_label_2
_geom_bond_distance
_geom_bond_site_symmetry_2
_geom_bond_publ_flag
Al1 O 1.843(4) . ?
Al1 O1 1.950(3) 2_655 ?
Al1 O1 1.950(3) . ?
Al1 O2 1.964(3) 2_655 ?
Al1 O2 1.964(3) . ?
Al1 Cl 2.188(2) . ?
Al2 H2 1.51(2) . ?
Al2 O1 1.813(3) . ?
Al2 O3 1.826(3) . ?
Al2 O4 1.830(3) 2_655 ?
Al2 O 2.0623(13) . ?
Al3 H3 1.51(2) . ?
Al3 O2 1.816(3) . ?
Al3 O4 1.817(3) . ?
Al3 O3 1.828(3) . ?
Al3 O 2.1262(13) . ?
O Al2 2.0623(13) 2_655 ?
O Al3 2.1262(13) 2_655 ?
O1 C1 1.451(5) . ?
O2 C4 1.446(5) . ?
O3 C7 1.461(5) . ?
O4 C10 1.460(5) . ?
O4 Al2 1.830(3) 2_655 ?
C1 C2 1.523(7) . ?
C1 C3 1.537(7) . ?
C4 C5 1.506(8) . ?
C4 C6 1.530(7) . ?
C7 C9 1.508(7) . ?
C7 C8 1.509(7) . ?
C10 C12 1.501(7) . ?
C10 C11 1.513(6) . ?
Al1' O' 1.852(4) . ?
Al1' O2' 1.937(3) . ?
Al1' O2' 1.937(3) 2 ?
Al1' O1' 1.963(3) 2 ?
Al1' O1' 1.963(3) . ?
Al1' Cl' 2.184(3) . ?
Al2' H2' 1.51(2) . ?
Al2' O1' 1.810(3) . ?
Al2' O4' 1.814(3) 2 ?
Al2' O3' 1.817(3) . ?
Al2' O' 2.1772(15) . ?
Al3' H3' 1.51(2) . ?
Al3' O2' 1.817(3) . ?
Al3' O3' 1.833(3) . ?
Al3' O4' 1.839(3) . ?
Al3' O' 2.0060(14) . ?
O' Al3' 2.0060(15) 2 ?
O' Al2' 2.1772(15) 2 ?
O1' C1' 1.441(6) . ?
O2' C4' 1.452(5) . ?
O3' C7' 1.465(6) . ?
O4' C10' 1.463(6) . ?
O4' Al2' 1.814(3) 2 ?
C1' C3' 1.488(8) . ?
C1' C2' 1.496(8) . ?
C4' C6' 1.504(8) . ?
C4' C5' 1.525(8) . ?
C7' C9' 1.492(9) . ?
C7' C8' 1.511(8) . ?
C10' C11' 1.493(9) . ?
C10' C12' 1.515(9) . ?
